data_7153249
loop_
_publ_author_name
'Willy, Benjamin'
'Frank, Walter'
'M\"uller, Thomas J J'

_publ_section_title
;
 Microwave-assisted three-component coupling-addition-S(N)Ar (CASNAR)
 sequences to annelated 4H-thiopyran-4-ones.
;
_journal_issue 1
_journal_name_full 'Organic &amp; biomolecular chemistry'
_journal_page_first 90
_journal_page_last 95
_journal_paper_doi 10.1039/b917627f
_journal_volume 8
_journal_year 2010
_chemical_formula_moiety 'C11 H9 N O S'
_chemical_formula_sum 'C11 H9 N O S'
_chemical_formula_weight 203.25
_chemical_melting_point 364
_chemical_name_common 2-Cyclopropyl-4H-thiopyrano(2,3-b)pyridin-4-one
_chemical_name_systematic
;
2-Cyclopropyl-4H-thiopyrano[2,3-b]pyridin-4-one
;
_space_group_IT_number 14
_symmetry_cell_setting monoclinic
_symmetry_space_group_name_Hall '-P 2yn'
_symmetry_space_group_name_H-M 'P 1 21/n 1'
_atom_sites_solution_hydrogens difmap
_atom_sites_solution_primary direct
_atom_sites_solution_secondary difmap
_audit_creation_method SHELXL-97
_cell_angle_alpha 90.00
_cell_angle_beta 103.40(3)
_cell_angle_gamma 90.00
_cell_formula_units_Z 8
_cell_length_a 8.2503(9)
_cell_length_b 22.330(3)
_cell_length_c 10.694(2)
_cell_measurement_reflns_used 2823
_cell_measurement_temperature 291(2)
_cell_measurement_theta_max 22.10
_cell_measurement_theta_min 2.15
_cell_volume 1916.5(5)
_computing_cell_refinement 'CELL (Stoe & Cie, 1996)'
_computing_data_collection 'EXPOSE (Stoe & Cie, 1996)'
_computing_data_reduction 'INTEGRATE (Stoe & Cie, 1996)'
_computing_molecular_graphics 'SHELXTL (Sheldrick, 1998)'
_computing_publication_material 'SHELXL-97 (Sheldrick, 1997)'
_computing_structure_refinement 'SHELXL-97 (Sheldrick, 1997)'
_computing_structure_solution 'SHELXS-97 (Sheldrick, 1990)'
_diffrn_ambient_temperature 291(2)
_diffrn_detector_area_resol_mean 6.67
_diffrn_measured_fraction_theta_full 0.996
_diffrn_measured_fraction_theta_max 0.996
_diffrn_measurement_device_type 'Stoe IPDS'
_diffrn_measurement_method \f-scans
_diffrn_radiation_monochromator graphite
_diffrn_radiation_source 'fine-focus sealed tube'
_diffrn_radiation_type MoK\a
_diffrn_radiation_wavelength 0.71073
_diffrn_reflns_av_R_equivalents 0.0983
_diffrn_reflns_av_sigmaI/netI 0.1675
_diffrn_reflns_limit_h_max 9
_diffrn_reflns_limit_h_min -9
_diffrn_reflns_limit_k_max 26
_diffrn_reflns_limit_k_min -26
_diffrn_reflns_limit_l_max 12
_diffrn_reflns_limit_l_min -12
_diffrn_reflns_number 11642
_diffrn_reflns_theta_full 24.99
_diffrn_reflns_theta_max 24.99
_diffrn_reflns_theta_min 2.16
_diffrn_standards_decay_% 0
_exptl_absorpt_coefficient_mu 0.299
_exptl_absorpt_correction_type none
_exptl_crystal_colour yellow
_exptl_crystal_density_diffrn 1.409
_exptl_crystal_density_method 'not measured'
_exptl_crystal_description isometric
_exptl_crystal_F_000 848
_exptl_crystal_size_max 0.30
_exptl_crystal_size_mid 0.30
_exptl_crystal_size_min 0.30
_refine_diff_density_max 0.252
_refine_diff_density_min -0.157
_refine_diff_density_rms 0.030
_refine_ls_extinction_method none
_refine_ls_goodness_of_fit_ref 0.848
_refine_ls_hydrogen_treatment constr
_refine_ls_matrix_type full
_refine_ls_number_parameters 253
_refine_ls_number_reflns 3360
_refine_ls_number_restraints 3
_refine_ls_restrained_S_all 0.856
_refine_ls_R_factor_all 0.1429
_refine_ls_R_factor_gt 0.0423
_refine_ls_shift/su_max 0.001
_refine_ls_shift/su_mean 0.000
_refine_ls_structure_factor_coef Fsqd
_refine_ls_weighting_details 'calc w=1/[\s^2^(Fo^2^)+(0.0000P)^2^+0.0000P] where P=(Fo^2^+2Fc^2^)/3'
_refine_ls_weighting_scheme calc
_refine_ls_wR_factor_gt 0.0469
_refine_ls_wR_factor_ref 0.0532
_reflns_number_gt 1076
_reflns_number_total 3360
_reflns_threshold_expression >2sigma(I)
_cod_data_source_file b917627f.txt
_cod_data_source_block opus819
_cod_depositor_comments
;
The following automatic conversions were performed:

'_symmetry_cell_setting' value 'Monoclinic' changed to 'monoclinic'
according to /home/saulius/struct/CIF-dictionaries/cif_core.dic
dictionary named 'cif_core.dic' version 2.4.2 from 2011-04-26.

Automatic conversion script
Id: cif_fix_values 1891 2012-01-12 08:04:46Z andrius 
;
_cod_original_sg_symbol_H-M P2(1)/n
_cod_database_code 7153249

loop_
_symmetry_equiv_pos_as_xyz
'x, y, z'
'-x+1/2, y+1/2, -z+1/2'
'-x, -y, -z'
'x-1/2, -y-1/2, z-1/2'

loop_
_atom_site_label
_atom_site_type_symbol
_atom_site_fract_x
_atom_site_fract_y
_atom_site_fract_z
_atom_site_U_iso_or_equiv
_atom_site_adp_type
_atom_site_occupancy
_atom_site_symmetry_multiplicity
_atom_site_calc_flag
_atom_site_refinement_flags
S1 S 0.79839(14) 0.32794(4) 0.35833(9) 0.0790(3) Uani 1 1 d .
S2 S 0.33011(15) 0.39358(4) 0.36607(9) 0.0872(4) Uani 1 1 d .
O1 O 0.4957(3) 0.38123(10) -0.0207(2) 0.1135(10) Uani 1 1 d .
O2 O -0.0044(3) 0.39893(10) -0.0185(2) 0.1000(9) Uani 1 1 d .
N1 N 0.8646(4) 0.43989(16) 0.3719(3) 0.0796(10) Uani 1 1 d .
N2 N 0.2625(4) 0.28269(14) 0.3425(3) 0.0761(10) Uani 1 1 d .
C1 C 0.6851(5) 0.28381(14) 0.2372(3) 0.0675(11) Uani 1 1 d .
C2 C 0.6008(5) 0.30483(15) 0.1250(3) 0.0753(13) Uani 1 1 d .
H21 H 0.5441 0.2767 0.0669 0.090 Uiso 1 1 calc R
C3 C 0.5869(5) 0.36619(15) 0.0830(3) 0.0733(12) Uani 1 1 d .
C4 C 0.6871(5) 0.41118(14) 0.1675(3) 0.0623(11) Uani 1 1 d .
C5 C 0.7797(5) 0.39919(15) 0.2905(3) 0.0617(10) Uani 1 1 d .
C6 C 0.6928(5) 0.46964(17) 0.1253(4) 0.0807(12) Uani 1 1 d .
H61 H 0.6365 0.4801 0.0424 0.097 Uiso 1 1 calc R
C7 C 0.7797(5) 0.51150(17) 0.2043(5) 0.0886(13) Uani 1 1 d .
H71 H 0.7844 0.5508 0.1763 0.106 Uiso 1 1 calc R
C8 C 0.8612(5) 0.4952(2) 0.3266(4) 0.0892(12) Uani 1 1 d .
H81 H 0.9173 0.5249 0.3809 0.107 Uiso 1 1 calc R
C9 C 0.6967(6) 0.21974(16) 0.2738(4) 0.0897(13) Uani 1 1 d .
H91 H 0.7596 0.2112 0.3616 0.108 Uiso 1 1 calc R
C10 C 0.7100(6) 0.17383(18) 0.1767(4) 0.1044(14) Uani 1 1 d .
H101 H 0.7069 0.1874 0.0900 0.125 Uiso 1 1 calc R
H102 H 0.7821 0.1397 0.2049 0.125 Uiso 1 1 calc R
C11 C 0.5563(5) 0.17818(17) 0.2223(4) 0.0927(12) Uani 1 1 d .
H111 H 0.5337 0.1468 0.2787 0.111 Uiso 1 1 calc R
H112 H 0.4585 0.1944 0.1638 0.111 Uiso 1 1 calc R
C12 C 0.2685(5) 0.45380(16) 0.2681(4) 0.0789(12) Uani 1 1 d .
C13 C 0.1682(5) 0.45050(14) 0.1529(4) 0.0712(11) Uani 1 1 d .
H131 H 0.1444 0.4864 0.1081 0.085 Uiso 1 1 calc R
C14 C 0.0911(5) 0.39753(17) 0.0885(3) 0.0677(11) Uani 1 1 d .
C15 C 0.1298(4) 0.33963(13) 0.1560(3) 0.0567(10) Uani 1 1 d .
C16 C 0.2286(4) 0.33401(15) 0.2760(3) 0.0588(9) Uani 1 1 d .
C17 C 0.0612(5) 0.28715(16) 0.0959(3) 0.0743(11) Uani 1 1 d .
H171 H -0.0061 0.2883 0.0131 0.089 Uiso 1 1 calc R
C18 C 0.0941(5) 0.23358(17) 0.1604(4) 0.0833(13) Uani 1 1 d .
H181 H 0.0497 0.1979 0.1223 0.100 Uiso 1 1 calc R
C19 C 0.1927(5) 0.23400(16) 0.2806(4) 0.0828(12) Uani 1 1 d .
H191 H 0.2133 0.1975 0.3233 0.099 Uiso 1 1 calc R
C20 C 0.3457(8) 0.51035(18) 0.3355(5) 0.149(3) Uani 1 1 d D
H201 H 0.4188 0.5022 0.4200 0.179 Uiso 1 1 calc R
C21 C 0.2679(7) 0.5640(2) 0.3309(6) 0.1290(19) Uani 1 1 d D
H211 H 0.1577 0.5677 0.2748 0.155 Uiso 1 1 calc R
H212 H 0.2847 0.5870 0.4099 0.155 Uiso 1 1 calc R
C22 C 0.3980(8) 0.5583(2) 0.2757(6) 0.153(2) Uani 1 1 d D
H221 H 0.5022 0.5772 0.3178 0.184 Uiso 1 1 calc R
H222 H 0.3751 0.5579 0.1826 0.184 Uiso 1 1 calc R

loop_
_atom_site_aniso_label
_atom_site_aniso_U_11
_atom_site_aniso_U_22
_atom_site_aniso_U_33
_atom_site_aniso_U_23
_atom_site_aniso_U_13
_atom_site_aniso_U_12
S1 0.0911(9) 0.0844(6) 0.0547(5) 0.0078(5) 0.0035(5) 0.0061(7)
S2 0.1012(9) 0.0710(7) 0.0732(6) -0.0026(6) -0.0131(6) -0.0032(6)
O1 0.141(3) 0.0898(17) 0.0816(17) 0.0148(15) -0.0326(17) 0.0028(18)
O2 0.126(2) 0.0978(18) 0.0626(15) 0.0042(14) -0.0059(15) 0.0211(17)
N1 0.088(3) 0.083(2) 0.068(2) 0.0004(19) 0.0181(19) -0.0083(19)
N2 0.084(3) 0.068(2) 0.0688(19) 0.0088(18) 0.0028(17) 0.0066(19)
C1 0.080(3) 0.065(2) 0.054(2) 0.0034(19) 0.009(2) 0.004(2)
C2 0.089(3) 0.060(2) 0.069(2) -0.0037(19) 0.002(2) 0.002(2)
C3 0.082(3) 0.071(3) 0.055(2) 0.0027(19) -0.007(2) 0.006(2)
C4 0.075(3) 0.057(2) 0.056(2) 0.0093(18) 0.018(2) 0.015(2)
C5 0.067(3) 0.065(2) 0.056(2) 0.0005(19) 0.0194(19) 0.005(2)
C6 0.086(3) 0.074(3) 0.084(3) 0.015(2) 0.022(2) 0.020(2)
C7 0.103(4) 0.067(3) 0.104(4) -0.004(3) 0.041(3) 0.005(2)
C8 0.092(4) 0.092(3) 0.088(3) -0.015(3) 0.032(3) -0.006(3)
C9 0.112(4) 0.070(3) 0.079(3) 0.011(2) 0.006(2) -0.001(3)
C10 0.135(5) 0.071(2) 0.126(4) 0.019(3) 0.068(3) 0.023(3)
C11 0.091(4) 0.084(3) 0.107(3) 0.017(2) 0.033(3) 0.001(3)
C12 0.085(3) 0.067(2) 0.079(3) -0.012(2) 0.007(2) -0.004(2)
C13 0.090(3) 0.051(2) 0.074(3) 0.013(2) 0.023(2) 0.006(2)
C14 0.063(3) 0.091(3) 0.047(2) 0.011(2) 0.0100(18) 0.015(2)
C15 0.060(3) 0.060(2) 0.048(2) -0.0071(18) 0.0093(18) 0.0041(19)
C16 0.052(3) 0.062(2) 0.060(2) -0.0009(19) 0.0096(18) 0.0005(18)
C17 0.077(3) 0.084(3) 0.058(2) -0.008(2) 0.008(2) 0.004(2)
C18 0.083(3) 0.070(3) 0.091(3) -0.014(2) 0.010(3) -0.010(2)
C19 0.091(3) 0.064(3) 0.092(3) 0.014(2) 0.018(3) 0.011(2)
C20 0.186(6) 0.066(3) 0.140(4) 0.022(3) -0.074(4) 0.000(4)
C21 0.131(5) 0.093(4) 0.174(5) -0.050(4) 0.059(4) -0.024(3)
C22 0.176(6) 0.124(5) 0.201(6) -0.074(4) 0.128(5) -0.056(4)

loop_
_atom_type_symbol
_atom_type_description
_atom_type_scat_dispersion_real
_atom_type_scat_dispersion_imag
_atom_type_scat_source
C C 0.0033 0.0016 'International Tables Vol C Tables 4.2.6.8 and 6.1.1.4'
H H 0.0000 0.0000 'International Tables Vol C Tables 4.2.6.8 and 6.1.1.4'
N N 0.0061 0.0033 'International Tables Vol C Tables 4.2.6.8 and 6.1.1.4'
O O 0.0106 0.0060 'International Tables Vol C Tables 4.2.6.8 and 6.1.1.4'
S S 0.1246 0.1234 'International Tables Vol C Tables 4.2.6.8 and 6.1.1.4'

loop_
_geom_angle_atom_site_label_1
_geom_angle_atom_site_label_2
_geom_angle_atom_site_label_3
_geom_angle
C1 S1 C5 103.27(17)
C12 S2 C16 103.05(17)
C8 N1 C5 115.6(3)
C19 N2 C16 114.8(3)
C2 C1 C9 124.8(3)
C2 C1 S1 123.9(3)
C9 C1 S1 111.3(2)
C1 C2 C3 127.4(3)
C1 C2 H21 116.3
C3 C2 H21 116.3
O1 C3 C2 121.9(3)
O1 C3 C4 120.4(3)
C2 C3 C4 117.8(3)
C5 C4 C6 116.0(3)
C5 C4 C3 124.0(3)
C6 C4 C3 120.0(3)
N1 C5 C4 125.2(3)
N1 C5 S1 111.5(3)
C4 C5 S1 123.3(3)
C7 C6 C4 120.2(4)
C7 C6 H61 119.9
C4 C6 H61 119.9
C6 C7 C8 119.0(4)
C6 C7 H71 120.5
C8 C7 H71 120.5
N1 C8 C7 124.0(4)
N1 C8 H81 118.0
C7 C8 H81 118.0
C1 C9 C10 119.6(3)
C1 C9 C11 120.5(3)
C10 C9 C11 59.1(2)
C1 C9 H91 115.4
C10 C9 H91 115.4
C11 C9 H91 115.4
C11 C10 C9 60.6(3)
C11 C10 H101 117.7
C9 C10 H101 117.7
C11 C10 H102 117.7
C9 C10 H102 117.7
H101 C10 H102 114.8
C10 C11 C9 60.3(3)
C10 C11 H111 117.7
C9 C11 H111 117.7
C10 C11 H112 117.7
C9 C11 H112 117.7
H111 C11 H112 114.9
C13 C12 C20 126.4(3)
C13 C12 S2 124.3(3)
C20 C12 S2 109.3(3)
C12 C13 C14 127.2(3)
C12 C13 H131 116.4
C14 C13 H131 116.4
O2 C14 C13 122.7(4)
O2 C14 C15 119.7(3)
C13 C14 C15 117.6(3)
C16 C15 C17 116.7(3)
C16 C15 C14 123.8(3)
C17 C15 C14 119.5(3)
N2 C16 C15 125.8(3)
N2 C16 S2 110.2(2)
C15 C16 S2 124.0(3)
C18 C17 C15 119.2(3)
C18 C17 H171 120.4
C15 C17 H171 120.4
C19 C18 C17 118.4(3)
C19 C18 H181 120.8
C17 C18 H181 120.8
N2 C19 C18 125.0(3)
N2 C19 H191 117.5
C18 C19 H191 117.5
C21 C20 C22 59.3(3)
C21 C20 C12 125.1(5)
C22 C20 C12 124.9(5)
C21 C20 H201 112.5
C22 C20 H201 112.5
C12 C20 H201 112.5
C22 C21 C20 60.8(4)
C22 C21 H211 117.7
C20 C21 H211 117.7
C22 C21 H212 117.7
C20 C21 H212 117.7
H211 C21 H212 114.8
C21 C22 C20 59.9(4)
C21 C22 H221 117.8
C20 C22 H221 117.8
C21 C22 H222 117.8
C20 C22 H222 117.8
H221 C22 H222 114.9

loop_
_geom_bond_atom_site_label_1
_geom_bond_atom_site_label_2
_geom_bond_distance
S1 C1 1.721(3)
S1 C5 1.740(3)
S2 C12 1.708(4)
S2 C16 1.739(3)
O1 C3 1.234(3)
O2 C14 1.230(3)
N1 C8 1.325(4)
N1 C5 1.339(4)
N2 C19 1.332(4)
N2 C16 1.343(3)
C1 C2 1.325(4)
C1 C9 1.481(4)
C2 C3 1.438(4)
C2 H21 0.9300
C3 C4 1.471(4)
C4 C5 1.386(4)
C4 C6 1.386(4)
C6 C7 1.349(4)
C6 H61 0.9300
C7 C8 1.374(5)
C7 H71 0.9300
C8 H81 0.9300
C9 C10 1.481(5)
C9 C11 1.487(5)
C9 H91 0.9800
C10 C11 1.463(5)
C10 H101 0.9700
C10 H102 0.9700
C11 H111 0.9700
C11 H112 0.9700
C12 C13 1.317(4)
C12 C20 1.519(5)
C13 C14 1.440(5)
C13 H131 0.9300
C14 C15 1.479(4)
C15 C16 1.358(4)
C15 C17 1.392(4)
C17 C18 1.376(4)
C17 H171 0.9300
C18 C19 1.353(4)
C18 H181 0.9300
C19 H191 0.9300
C20 C21 1.355(5)
C20 C22 1.367(6)
C20 H201 0.9800
C21 C22 1.346(6)
C21 H211 0.9700
C21 H212 0.9700
C22 H221 0.9700
C22 H222 0.9700

loop_
_geom_torsion_atom_site_label_1
_geom_torsion_atom_site_label_2
_geom_torsion_atom_site_label_3
_geom_torsion_atom_site_label_4
_geom_torsion
C5 S1 C1 C2 -3.3(4)
C5 S1 C1 C9 175.8(3)
C9 C1 C2 C3 -178.9(4)
S1 C1 C2 C3 0.0(7)
C1 C2 C3 O1 -175.1(4)
C1 C2 C3 C4 5.5(7)
O1 C3 C4 C5 173.3(4)
C2 C3 C4 C5 -7.3(6)
O1 C3 C4 C6 -6.7(6)
C2 C3 C4 C6 172.7(4)
C8 N1 C5 C4 -2.1(6)
C8 N1 C5 S1 178.1(3)
C6 C4 C5 N1 3.8(6)
C3 C4 C5 N1 -176.2(4)
C6 C4 C5 S1 -176.4(3)
C3 C4 C5 S1 3.6(6)
C1 S1 C5 N1 -178.7(3)
C1 S1 C5 C4 1.5(4)
C5 C4 C6 C7 -2.4(6)
C3 C4 C6 C7 177.6(4)
C4 C6 C7 C8 -0.4(6)
C5 N1 C8 C7 -1.0(6)
C6 C7 C8 N1 2.2(7)
C2 C1 C9 C10 38.1(7)
S1 C1 C9 C10 -140.9(4)
C2 C1 C9 C11 -31.3(7)
S1 C1 C9 C11 149.6(3)
C1 C9 C10 C11 -109.9(4)
C1 C9 C11 C10 108.4(4)
C16 S2 C12 C13 -0.4(5)
C16 S2 C12 C20 179.0(4)
C20 C12 C13 C14 -178.6(5)
S2 C12 C13 C14 0.6(7)
C12 C13 C14 O2 178.3(4)
C12 C13 C14 C15 -1.4(6)
O2 C14 C15 C16 -177.4(4)
C13 C14 C15 C16 2.3(6)
O2 C14 C15 C17 1.8(5)
C13 C14 C15 C17 -178.4(3)
C19 N2 C16 C15 1.3(6)
C19 N2 C16 S2 -178.8(3)
C17 C15 C16 N2 -1.7(6)
C14 C15 C16 N2 177.6(4)
C17 C15 C16 S2 178.4(3)
C14 C15 C16 S2 -2.3(5)
C12 S2 C16 N2 -178.7(3)
C12 S2 C16 C15 1.2(4)
C16 C15 C17 C18 1.0(6)
C14 C15 C17 C18 -178.4(4)
C15 C17 C18 C19 0.0(6)
C16 N2 C19 C18 -0.2(6)
C17 C18 C19 N2 -0.4(7)
C13 C12 C20 C21 38.4(10)
S2 C12 C20 C21 -140.9(7)
C13 C12 C20 C22 -35.8(10)
S2 C12 C20 C22 144.8(6)
C12 C20 C21 C22 -113.3(7)
C12 C20 C22 C21 113.7(6)
